data_7048708
loop_
_publ_author_name
'King, A. Paden'
'Gellineau, Hendryck A.'
'MacMillan, Samantha N.'
'Wilson, Justin J.'

_publ_section_title
;
 Physical properties, ligand substitution reactions, and biological
 activity of Co(iii)-Schiff base complexes.
;
_journal_issue 18
_journal_name_full 'Dalton transactions (Cambridge, England : 2003)'
_journal_page_first 5987
_journal_page_last 6002
_journal_paper_doi 10.1039/c8dt04606a
_journal_volume 48
_journal_year 2019
_chemical_formula_moiety 'C12 H18 Co F6 N4 O2, C H4 O, Cl'
_chemical_formula_sum 'C13 H22 Cl Co F6 N4 O3'
_chemical_formula_weight 490.72
_space_group_crystal_system triclinic
_space_group_IT_number 2
_space_group_name_Hall '-P 1'
_space_group_name_H-M_alt 'P -1'
_symmetry_space_group_name_Hall '-P 1'
_symmetry_space_group_name_H-M 'P -1'
_atom_sites_solution_hydrogens mixed
_atom_sites_solution_primary dual
_audit_creation_date 2017-08-02
_audit_creation_method
;
Olex2 1.2-ac3
(compiled 2016.08.26 svn.r3337 for Rigaku Oxford Diffraction, GUI svn.r5221)
;
_audit_update_record
;
2018-08-28 deposited with the CCDC.
2019-01-11 downloaded from the CCDC.
;
_cell_angle_alpha 65.768(2)
_cell_angle_beta 89.306(2)
_cell_angle_gamma 82.092(2)
_cell_formula_units_Z 2
_cell_length_a 7.9661(2)
_cell_length_b 11.0108(2)
_cell_length_c 11.9024(2)
_cell_measurement_reflns_used 11262
_cell_measurement_temperature 100.00(10)
_cell_measurement_theta_max 31.7700
_cell_measurement_theta_min 2.0400
_cell_volume 941.82(4)
_computing_cell_refinement 'CrysAlisPro 1.171.39.29d (Rigaku OD, 2017)'
_computing_data_collection 'CrysAlisPro 1.171.39.29d (Rigaku OD, 2017)'
_computing_data_reduction 'CrysAlisPro 1.171.39.29d (Rigaku OD, 2017)'
_computing_molecular_graphics 'Olex2 (Dolomanov et al., 2009)'
_computing_publication_material 'Olex2 (Dolomanov et al., 2009)'
_computing_structure_refinement 'ShelXL (Sheldrick, 2015)'
_computing_structure_solution 'ShelXT (Sheldrick, 2015)'
_diffrn_ambient_environment N~2~
_diffrn_ambient_temperature 100.00(10)
_diffrn_detector 'CCD plate'
_diffrn_detector_type HyPix
_diffrn_measured_fraction_theta_full 1.000
_diffrn_measured_fraction_theta_max 0.990
_diffrn_measurement_details
;
List of Runs (angles in degrees, time in seconds):

  # Type    Start    End  Width  t~exp~   \w     \q     \k     \f   Frames
#--------------------------------------------------------------------------
  1  \w    -65.00  21.00   0.50    2.60    --    6.71 -57.00 -90.00  172
  2  \w    -26.00  24.00   0.50    2.60    --   -7.81 -99.00-150.00  100
  3  \w    -26.00  24.00   0.50    2.60    --   -7.81 -99.00   0.00  100
  4  \w    -26.00  24.00   0.50    2.60    --   -7.81 -99.00 120.00  100
  5  \w    -65.00  28.00   0.50    2.60    --    6.71 -77.00 150.00  186
  6  \w     -3.00  79.00   0.50    2.60    --    6.71  37.00 -90.00  164
  7  \w     -3.00  79.00   0.50    2.60    --    6.71  37.00 150.00  164
  8  \w    -66.00  18.00   0.50    2.60    --    6.71 -37.00 -30.00  168
  9  \w    -66.00 -21.00   0.50    2.60    --    6.71 -37.00-180.00   90
 10  \w    -66.00  18.00   0.50    2.60    --    6.71 -37.00  60.00  168
;
_diffrn_measurement_device 'four-circle diffractometer'
_diffrn_measurement_device_type 'XtaLAB Synergy, Dualflex, HyPix'
_diffrn_measurement_method '\w scans'
_diffrn_orient_matrix_type 'CrysAlisPro convention (1999,Acta A55,543-557)'
_diffrn_orient_matrix_UB_11 -0.0609658000
_diffrn_orient_matrix_UB_12 -0.0335589000
_diffrn_orient_matrix_UB_13 -0.0141357000
_diffrn_orient_matrix_UB_21 0.0054999000
_diffrn_orient_matrix_UB_22 0.0402161000
_diffrn_orient_matrix_UB_23 -0.0637966000
_diffrn_orient_matrix_UB_31 0.0659810000
_diffrn_orient_matrix_UB_32 -0.0485263000
_diffrn_orient_matrix_UB_33 -0.0033599000
_diffrn_radiation_monochromator mirror
_diffrn_radiation_probe x-ray
_diffrn_radiation_type MoK\a
_diffrn_radiation_wavelength 0.71073
_diffrn_reflns_av_R_equivalents 0.0331
_diffrn_reflns_av_unetI/netI 0.0270
_diffrn_reflns_Laue_measured_fraction_full 1.000
_diffrn_reflns_Laue_measured_fraction_max 0.990
_diffrn_reflns_limit_h_max 10
_diffrn_reflns_limit_h_min -10
_diffrn_reflns_limit_k_max 15
_diffrn_reflns_limit_k_min -15
_diffrn_reflns_limit_l_max 16
_diffrn_reflns_limit_l_min -16
_diffrn_reflns_number 23740
_diffrn_reflns_point_group_measured_fraction_full 1.000
_diffrn_reflns_point_group_measured_fraction_max 0.990
_diffrn_reflns_theta_full 26.000
_diffrn_reflns_theta_max 29.128
_diffrn_reflns_theta_min 1.879
_diffrn_source 'micro-focus sealed X-ray tube'
_diffrn_source_type 'PhotonJet (Mo) X-ray Source'
_exptl_absorpt_coefficient_mu 1.133
_exptl_absorpt_correction_T_max 1.000
_exptl_absorpt_correction_T_min 0.641
_exptl_absorpt_correction_type gaussian
_exptl_absorpt_process_details
;
CrysAlisPro 1.171.39.29d (Rigaku Oxford Diffraction, 2017)
Numerical absorption correction based on gaussian integration over
            a multifaceted crystal model
Empirical absorption correction using spherical harmonics,
 implemented in SCALE3 ABSPACK scaling algorithm.
;
_exptl_crystal_colour 'clear orange'
_exptl_crystal_density_diffrn 1.730
_exptl_crystal_description plate
_exptl_crystal_F_000 500
_exptl_crystal_size_max 0.219
_exptl_crystal_size_mid 0.109
_exptl_crystal_size_min 0.033
_refine_diff_density_max 0.499
_refine_diff_density_min -0.406
_refine_diff_density_rms 0.062
_refine_ls_extinction_method none
_refine_ls_goodness_of_fit_ref 1.058
_refine_ls_hydrogen_treatment mixed
_refine_ls_matrix_type full
_refine_ls_number_parameters 277
_refine_ls_number_reflns 5022
_refine_ls_number_restraints 7
_refine_ls_restrained_S_all 1.058
_refine_ls_R_factor_all 0.0331
_refine_ls_R_factor_gt 0.0274
_refine_ls_shift/su_max 0.001
_refine_ls_shift/su_mean 0.000
_refine_ls_structure_factor_coef Fsqd
_refine_ls_weighting_details 'w=1/[\s^2^(Fo^2^)+(0.0314P)^2^+0.3062P] where P=(Fo^2^+2Fc^2^)/3'
_refine_ls_weighting_scheme calc
_refine_ls_wR_factor_gt 0.0653
_refine_ls_wR_factor_ref 0.0675
_reflns_Friedel_coverage 0.000
_reflns_number_gt 4400
_reflns_number_total 5022
_reflns_threshold_expression 'I > 2\s(I)'
_cod_data_source_file c8dt04606a2.cif
_cod_data_source_block '[Co(tfacen)(NH3)2]+'
_cod_depositor_comments 'Adding full bibliography for 7048707--7048709.cif.'
_cod_database_code 7048708
_shelx_shelxl_version_number 2016/6
_chemical_oxdiff_formula C13H22ClCoF6N4O3
_chemical_oxdiff_usercomment MeOH/Ether
_shelx_space_group_comment
;
The symmetry employed for this shelxl refinement is uniquely defined
by the following loop, which should always be used as a source of
symmetry information in preference to the above space-group names.
They are only intended as comments.
;
_reflns_odcompleteness_completeness 98.99
_reflns_odcompleteness_iscentric 1
_reflns_odcompleteness_theta 29.07
_olex2_refinement_description
;
1. Fixed Uiso
 At 1.2 times of:
  All C(H) groups, All C(H,H) groups, All N(H,H,H) groups, All O(H) groups
 At 1.5 times of:
  All C(H,H,H) groups
2. Restrained distances
 O3-H3D
 0.84 with sigma of 0.02
 N3-H3A = N3-H3C = N3-H3B = N4-H4C = N4-H4B = N4-H4A
 0.88 with sigma of 0.02
3.a Secondary CH2 refined with riding coordinates:
 C5(H5A,H5B), C6(H6A,H6B)
3.b Aromatic/amide H refined with riding coordinates:
 C3(H3), C8(H8)
3.c Idealised Me refined as rotating group:
 C11(H11A,H11B,H11C), C12(H12A,H12B,H12C), C13(H13A,H13B,H13C)
;
_olex2_submission_special_instructions 'No special instructions were received'
_oxdiff_exptl_absorpt_empirical_details
;
Empirical correction (ABSPACK) includes:
- Absorption correction using spherical harmonics
- Frame scaling
;
_oxdiff_exptl_absorpt_empirical_full_max 1.344
_oxdiff_exptl_absorpt_empirical_full_min 0.832

loop_
_space_group_symop_operation_xyz
'x, y, z'
'-x, -y, -z'

loop_
_atom_site_label
_atom_site_type_symbol
_atom_site_fract_x
_atom_site_fract_y
_atom_site_fract_z
_atom_site_U_iso_or_equiv
_atom_site_adp_type
_atom_site_occupancy
_atom_site_site_symmetry_order
_atom_site_calc_flag
_atom_site_refinement_flags_posn
Co Co 0.28330(2) 0.36538(2) 0.67570(2) 0.01240(6) Uani 1 1 d .
F1 F 0.35020(13) 0.19835(9) 0.32578(8) 0.0300(2) Uani 1 1 d .
F2 F 0.42138(11) 0.38978(10) 0.29640(8) 0.0253(2) Uani 1 1 d .
F3 F 0.15905(10) 0.36692(10) 0.29813(8) 0.02375(19) Uani 1 1 d .
F4 F 0.05465(11) 0.78841(9) 0.47643(8) 0.02296(19) Uani 1 1 d .
F5 F 0.29632(11) 0.83421(9) 0.51300(9) 0.0250(2) Uani 1 1 d .
F6 F 0.08461(12) 0.85339(9) 0.62132(9) 0.0255(2) Uani 1 1 d .
O1 O 0.27523(12) 0.37626(9) 0.51142(9) 0.01536(19) Uani 1 1 d .
O2 O 0.26071(12) 0.55685(10) 0.59546(9) 0.01537(19) Uani 1 1 d .
N1 N 0.30274(14) 0.17422(11) 0.75430(10) 0.0146(2) Uani 1 1 d .
N2 N 0.29198(15) 0.35888(12) 0.83803(10) 0.0149(2) Uani 1 1 d .
N3 N 0.53183(15) 0.35196(13) 0.67052(11) 0.0163(2) Uani 1 1 d D
H3A H 0.562(2) 0.4096(16) 0.6026(14) 0.020 Uiso 1 1 d DR
H3B H 0.579(2) 0.2737(15) 0.6787(16) 0.020 Uiso 1 1 d DR
H3C H 0.576(2) 0.3666(18) 0.7285(15) 0.020 Uiso 1 1 d DR
N4 N 0.03517(15) 0.37884(13) 0.67371(11) 0.0156(2) Uani 1 1 d D
H4A H 0.000(2) 0.3359(17) 0.6331(15) 0.019 Uiso 1 1 d DR
H4B H -0.011(2) 0.4626(15) 0.6350(16) 0.019 Uiso 1 1 d DR
H4C H -0.007(2) 0.3483(17) 0.7478(14) 0.019 Uiso 1 1 d DR
C1 C 0.31200(17) 0.30483(14) 0.35268(13) 0.0156(3) Uani 1 1 d .
C2 C 0.31123(16) 0.26943(14) 0.48990(12) 0.0135(3) Uani 1 1 d .
C3 C 0.34098(17) 0.13798(14) 0.57072(13) 0.0155(3) Uani 1 1 d .
H3 H 0.370873 0.072700 0.538193 0.019 Uiso 1 1 calc R
C4 C 0.33034(16) 0.09105(14) 0.70186(13) 0.0143(3) Uani 1 1 d .
C5 C 0.2841(2) 0.12471(14) 0.88804(13) 0.0193(3) Uani 1 1 d .
H5A H 0.349291 0.033550 0.930813 0.023 Uiso 1 1 calc R
H5B H 0.163215 0.119785 0.907055 0.023 Uiso 1 1 calc R
C6 C 0.35069(19) 0.22197(14) 0.93049(13) 0.0189(3) Uani 1 1 d .
H6A H 0.307332 0.210611 1.011987 0.023 Uiso 1 1 calc R
H6B H 0.476228 0.205026 0.938028 0.023 Uiso 1 1 calc R
C7 C 0.25684(17) 0.45932(15) 0.86921(13) 0.0166(3) Uani 1 1 d .
C8 C 0.20602(17) 0.59421(14) 0.77863(13) 0.0166(3) Uani 1 1 d .
H8 H 0.165459 0.661724 0.806612 0.020 Uiso 1 1 calc R
C9 C 0.21278(16) 0.63045(13) 0.65532(13) 0.0137(3) Uani 1 1 d .
C10 C 0.16184(17) 0.77700(14) 0.56736(13) 0.0162(3) Uani 1 1 d .
C11 C 0.35374(19) -0.05865(14) 0.77669(13) 0.0189(3) Uani 1 1 d .
H11A H 0.463778 -0.087451 0.822604 0.028 Uiso 1 1 calc GR
H11B H 0.349870 -0.104324 0.721542 0.028 Uiso 1 1 calc GR
H11C H 0.262844 -0.081780 0.834711 0.028 Uiso 1 1 calc GR
C12 C 0.2675(2) 0.43895(17) 1.00238(14) 0.0271(3) Uani 1 1 d .
H12A H 0.181612 0.384150 1.047751 0.041 Uiso 1 1 calc GR
H12B H 0.247105 0.526566 1.007001 0.041 Uiso 1 1 calc GR
H12C H 0.380536 0.392888 1.038885 0.041 Uiso 1 1 calc GR
O3 O 0.28007(14) -0.06599(12) 0.18570(11) 0.0280(3) Uani 1 1 d D
H3D H 0.249(3) -0.111(2) 0.1523(18) 0.034 Uiso 1 1 d DR
C13 C 0.1332(2) 0.01222(17) 0.20401(15) 0.0278(3) Uani 1 1 d .
H13A H 0.165199 0.059070 0.253123 0.042 Uiso 1 1 calc GR
H13B H 0.050499 -0.047002 0.247626 0.042 Uiso 1 1 calc GR
H13C H 0.082733 0.078395 0.123865 0.042 Uiso 1 1 calc GR
Cl Cl 0.82239(5) 0.25942(4) 0.92128(3) 0.02390(9) Uani 1 1 d .

loop_
_atom_site_aniso_label
_atom_site_aniso_U_11
_atom_site_aniso_U_22
_atom_site_aniso_U_33
_atom_site_aniso_U_23
_atom_site_aniso_U_13
_atom_site_aniso_U_12
Co 0.01433(10) 0.01252(10) 0.01058(9) -0.00516(7) 0.00170(6) -0.00153(7)
F1 0.0477(6) 0.0256(5) 0.0211(5) -0.0165(4) 0.0020(4) 0.0030(4)
F2 0.0216(4) 0.0400(5) 0.0175(4) -0.0121(4) 0.0067(3) -0.0151(4)
F3 0.0136(4) 0.0387(5) 0.0178(4) -0.0119(4) -0.0025(3) 0.0011(4)
F4 0.0234(4) 0.0208(4) 0.0226(4) -0.0073(4) -0.0074(4) -0.0010(3)
F5 0.0171(4) 0.0177(4) 0.0341(5) -0.0035(4) 0.0050(4) -0.0062(3)
F6 0.0311(5) 0.0186(4) 0.0278(5) -0.0129(4) 0.0022(4) 0.0043(4)
O1 0.0199(5) 0.0142(5) 0.0125(4) -0.0065(4) 0.0016(4) -0.0007(4)
O2 0.0181(5) 0.0142(5) 0.0138(5) -0.0061(4) 0.0026(4) -0.0018(4)
N1 0.0152(5) 0.0145(5) 0.0132(5) -0.0048(4) 0.0016(4) -0.0017(4)
N2 0.0162(5) 0.0161(6) 0.0120(5) -0.0052(4) 0.0009(4) -0.0029(4)
N3 0.0166(6) 0.0173(6) 0.0142(6) -0.0059(5) 0.0017(4) -0.0020(5)
N4 0.0173(6) 0.0167(6) 0.0138(6) -0.0070(5) 0.0020(4) -0.0028(5)
C1 0.0131(6) 0.0196(7) 0.0170(6) -0.0106(5) 0.0017(5) -0.0023(5)
C2 0.0091(6) 0.0192(7) 0.0143(6) -0.0094(5) 0.0018(5) -0.0012(5)
C3 0.0146(6) 0.0168(6) 0.0176(6) -0.0099(5) 0.0021(5) -0.0018(5)
C4 0.0102(6) 0.0158(6) 0.0172(6) -0.0072(5) 0.0001(5) -0.0015(5)
C5 0.0259(7) 0.0169(7) 0.0129(6) -0.0041(5) 0.0039(5) -0.0031(6)
C6 0.0236(7) 0.0170(7) 0.0132(6) -0.0042(5) -0.0004(5) -0.0004(6)
C7 0.0158(6) 0.0213(7) 0.0149(6) -0.0092(5) 0.0026(5) -0.0049(5)
C8 0.0162(6) 0.0193(7) 0.0181(7) -0.0114(6) 0.0017(5) -0.0029(5)
C9 0.0105(6) 0.0149(6) 0.0176(6) -0.0081(5) 0.0008(5) -0.0032(5)
C10 0.0137(6) 0.0174(7) 0.0198(7) -0.0098(5) 0.0020(5) -0.0027(5)
C11 0.0214(7) 0.0151(7) 0.0199(7) -0.0071(5) 0.0007(5) -0.0021(5)
C12 0.0428(10) 0.0255(8) 0.0158(7) -0.0117(6) 0.0004(6) -0.0033(7)
O3 0.0230(6) 0.0295(6) 0.0300(6) -0.0121(5) -0.0018(5) 0.0004(5)
C13 0.0276(8) 0.0274(8) 0.0247(8) -0.0079(7) 0.0037(6) -0.0012(7)
Cl 0.02744(19) 0.02238(18) 0.02024(17) -0.00720(14) 0.00677(14) -0.00392(14)

loop_
_atom_type_symbol
_atom_type_description
_atom_type_scat_dispersion_real
_atom_type_scat_dispersion_imag
_atom_type_scat_source
C C 0.0033 0.0016 'International Tables Vol C Tables 4.2.6.8 and 6.1.1.4'
H H 0.0000 0.0000 'International Tables Vol C Tables 4.2.6.8 and 6.1.1.4'
Cl Cl 0.1484 0.1585 'International Tables Vol C Tables 4.2.6.8 and 6.1.1.4'
Co Co 0.3494 0.9721 'International Tables Vol C Tables 4.2.6.8 and 6.1.1.4'
F F 0.0171 0.0103 'International Tables Vol C Tables 4.2.6.8 and 6.1.1.4'
N N 0.0061 0.0033 'International Tables Vol C Tables 4.2.6.8 and 6.1.1.4'
O O 0.0106 0.0060 'International Tables Vol C Tables 4.2.6.8 and 6.1.1.4'

loop_
_exptl_crystal_face_index_h
_exptl_crystal_face_index_k
_exptl_crystal_face_index_l
_exptl_crystal_face_perp_dist
7 -10 -5 0.1131
0 -1 -16 0.0075
0 0 15 0.0213
11 2 -3 0.1040
0 15 5 0.0415
0 -15 -5 0.0623
5 1 14 0.0539
-1 8 17 0.0299
-1 -11 6 0.0439
-8 -1 11 0.0767
-1 -15 -5 0.0544
-11 -2 3 0.1028

loop_
_geom_angle_atom_site_label_1
_geom_angle_atom_site_label_2
_geom_angle_atom_site_label_3
_geom_angle
O1 Co N3 88.81(5)
O1 Co N4 88.72(5)
O2 Co O1 84.08(4)
O2 Co N3 90.75(5)
O2 Co N4 89.11(5)
N1 Co O1 95.35(4)
N1 Co O2 179.07(5)
N1 Co N2 85.97(5)
N1 Co N3 89.96(5)
N1 Co N4 90.15(5)
N2 Co O1 178.66(5)
N2 Co O2 94.61(5)
N2 Co N3 90.94(5)
N2 Co N4 91.54(5)
N4 Co N3 177.52(5)
C2 O1 Co 121.12(8)
C9 O2 Co 120.73(9)
C4 N1 Co 126.85(10)
C4 N1 C5 120.84(12)
C5 N1 Co 112.31(9)
C6 N2 Co 111.62(9)
C7 N2 Co 127.04(10)
C7 N2 C6 121.31(12)
Co N3 H3A 111.5(12)
Co N3 H3B 112.1(12)
Co N3 H3C 112.3(12)
H3A N3 H3B 107.8(17)
H3A N3 H3C 106.4(17)
H3B N3 H3C 106.4(17)
Co N4 H4A 110.6(11)
Co N4 H4B 110.3(12)
Co N4 H4C 114.3(11)
H4A N4 H4B 106.1(16)
H4A N4 H4C 108.4(17)
H4B N4 H4C 106.8(16)
F1 C1 F2 107.17(11)
F1 C1 F3 106.71(11)
F1 C1 C2 113.69(12)
F2 C1 F3 106.10(11)
F2 C1 C2 112.09(11)
F3 C1 C2 110.64(11)
O1 C2 C1 111.40(11)
O1 C2 C3 129.41(12)
C3 C2 C1 119.15(12)
C2 C3 H3 117.8
C2 C3 C4 124.44(12)
C4 C3 H3 117.8
N1 C4 C3 121.52(13)
N1 C4 C11 121.14(12)
C3 C4 C11 117.34(12)
N1 C5 H5A 110.2
N1 C5 H5B 110.2
N1 C5 C6 107.70(11)
H5A C5 H5B 108.5
C6 C5 H5A 110.2
C6 C5 H5B 110.2
N2 C6 C5 107.54(11)
N2 C6 H6A 110.2
N2 C6 H6B 110.2
C5 C6 H6A 110.2
C5 C6 H6B 110.2
H6A C6 H6B 108.5
N2 C7 C8 121.52(12)
N2 C7 C12 121.30(13)
C8 C7 C12 117.19(13)
C7 C8 H8 118.2
C9 C8 C7 123.57(13)
C9 C8 H8 118.2
O2 C9 C8 129.50(13)
O2 C9 C10 111.10(11)
C8 C9 C10 119.40(12)
F4 C10 C9 111.03(11)
F5 C10 F4 106.53(11)
F5 C10 C9 111.68(11)
F6 C10 F4 106.60(11)
F6 C10 F5 106.80(11)
F6 C10 C9 113.78(12)
C4 C11 H11A 109.5
C4 C11 H11B 109.5
C4 C11 H11C 109.5
H11A C11 H11B 109.5
H11A C11 H11C 109.5
H11B C11 H11C 109.5
C7 C12 H12A 109.5
C7 C12 H12B 109.5
C7 C12 H12C 109.5
H12A C12 H12B 109.5
H12A C12 H12C 109.5
H12B C12 H12C 109.5
C13 O3 H3D 108.1(15)
O3 C13 H13A 109.5
O3 C13 H13B 109.5
O3 C13 H13C 109.5
H13A C13 H13B 109.5
H13A C13 H13C 109.5
H13B C13 H13C 109.5

loop_
_geom_bond_atom_site_label_1
_geom_bond_atom_site_label_2
_geom_bond_distance
Co O1 1.9106(9)
Co O2 1.9069(10)
Co N1 1.9044(12)
Co N2 1.9056(11)
Co N3 1.9670(12)
Co N4 1.9614(12)
F1 C1 1.3332(16)
F2 C1 1.3336(17)
F3 C1 1.3414(16)
F4 C10 1.3407(16)
F5 C10 1.3406(16)
F6 C10 1.3379(16)
O1 C2 1.2977(16)
O2 C9 1.3009(16)
N1 C4 1.2990(18)
N1 C5 1.4688(17)
N2 C6 1.4693(17)
N2 C7 1.2994(18)
N3 H3A 0.855(14)
N3 H3B 0.857(14)
N3 H3C 0.862(14)
N4 H4A 0.873(14)
N4 H4B 0.872(14)
N4 H4C 0.885(14)
C1 C2 1.5157(18)
C2 C3 1.3582(19)
C3 H3 0.9500
C3 C4 1.4342(19)
C4 C11 1.5031(19)
C5 H5A 0.9900
C5 H5B 0.9900
C5 C6 1.514(2)
C6 H6A 0.9900
C6 H6B 0.9900
C7 C8 1.436(2)
C7 C12 1.5086(19)
C8 H8 0.9500
C8 C9 1.3562(19)
C9 C10 1.5193(19)
C11 H11A 0.9800
C11 H11B 0.9800
C11 H11C 0.9800
C12 H12A 0.9800
C12 H12B 0.9800
C12 H12C 0.9800
O3 H3D 0.817(15)
O3 C13 1.4245(19)
C13 H13A 0.9800
C13 H13B 0.9800
C13 H13C 0.9800

loop_
_geom_torsion_atom_site_label_1
_geom_torsion_atom_site_label_2
_geom_torsion_atom_site_label_3
_geom_torsion_atom_site_label_4
_geom_torsion
Co O1 C2 C1 -174.70(8)
Co O1 C2 C3 7.51(19)
Co O2 C9 C8 15.19(19)
Co O2 C9 C10 -165.86(8)
Co N1 C4 C3 -3.43(19)
Co N1 C4 C11 176.10(10)
Co N1 C5 C6 -30.85(13)
Co N2 C6 C5 -34.43(13)
Co N2 C7 C8 -0.6(2)
Co N2 C7 C12 179.32(11)
F1 C1 C2 O1 179.32(11)
F1 C1 C2 C3 -2.63(18)
F2 C1 C2 O1 57.58(15)
F2 C1 C2 C3 -124.37(13)
F3 C1 C2 O1 -60.63(15)
F3 C1 C2 C3 117.42(14)
O1 C2 C3 C4 2.8(2)
O2 C9 C10 F4 49.02(15)
O2 C9 C10 F5 -69.73(14)
O2 C9 C10 F6 169.28(11)
N1 C5 C6 N2 41.27(15)
N2 C7 C8 C9 -9.3(2)
C1 C2 C3 C4 -174.80(12)
C2 C3 C4 N1 -5.2(2)
C2 C3 C4 C11 175.24(13)
C4 N1 C5 C6 148.73(13)
C5 N1 C4 C3 177.05(12)
C5 N1 C4 C11 -3.42(19)
C6 N2 C7 C8 177.44(13)
C6 N2 C7 C12 -2.7(2)
C7 N2 C6 C5 147.28(13)
C7 C8 C9 O2 1.0(2)
C7 C8 C9 C10 -177.84(13)
C8 C9 C10 F4 -131.92(13)
C8 C9 C10 F5 109.34(14)
C8 C9 C10 F6 -11.65(18)
C12 C7 C8 C9 170.84(14)

loop_
_exptl_oxdiff_crystal_face_indexfrac_h
_exptl_oxdiff_crystal_face_indexfrac_k
_exptl_oxdiff_crystal_face_indexfrac_l
_exptl_oxdiff_crystal_face_x
_exptl_oxdiff_crystal_face_y
_exptl_oxdiff_crystal_face_z
7.1658 -10.4728 -5.4991 -0.0077 -0.0309 0.9995
0.3098 -0.8647 -15.6604 0.2315 0.9660 0.1150
0.2702 0.0184 15.2690 -0.2329 -0.9719 -0.0344
10.9870 2.2534 -2.8916 -0.7046 0.3355 0.6253
-0.4675 15.1988 5.3724 -0.5575 0.2659 -0.7864
-0.1707 -15.3125 -5.1986 0.5978 -0.2851 0.7493
5.0000 1.0000 14.0000 -0.5363 -0.8254 0.2343
-1.0000 8.0000 17.0000 -0.4478 -0.7683 -0.5113
-1.0000 -11.0000 6.0000 0.3453 -0.8307 0.4476
-8.0000 -1.0000 11.0000 0.3658 -0.7860 -0.5163
-1.0000 -15.0000 -5.0000 0.6350 -0.2898 0.6787
-11.0000 -2.0000 3.0000 0.6953 -0.3323 -0.6388
